data_4029488
loop_
_publ_author_name
'Yan, Chao Guo'
'Wang, Qi Fang'
'Song, Xiao Kai'
'Sun, Jing'

_publ_section_title
;
 One-step synthesis of pyrido[1,2-a]benzimidazole derivatives by a novel
 multicomponent reaction of chloroacetonitrile, malononitrile, aromatic
 aldehyde, and pyridine.
;
_journal_issue 2
_journal_name_full 'The Journal of organic chemistry'
_journal_page_first 710
_journal_page_last 718
_journal_paper_doi 10.1021/jo802166t
_journal_volume 74
_journal_year 2009
_chemical_formula_moiety 'C31 H23 N4'
_chemical_formula_sum 'C32 H23 N4 O0'
_chemical_formula_weight 463.54
_chemical_name_systematic
; 
 ? 
;
_space_group_IT_number 14
_symmetry_space_group_name_Hall '-P 2yn'
_symmetry_space_group_name_H-M 'P 1 21/n 1'
_atom_sites_solution_hydrogens geom
_atom_sites_solution_primary direct
_atom_sites_solution_secondary difmap
_audit_creation_method SHELXL-97
_cell_angle_alpha 90.00
_cell_angle_beta 96.3850(10)
_cell_angle_gamma 90.00
_cell_formula_units_Z 4
_cell_length_a 11.3527(11)
_cell_length_b 13.0321(13)
_cell_length_c 17.9267(18)
_cell_measurement_reflns_used 6560
_cell_measurement_temperature 296(2)
_cell_measurement_theta_max 26.2
_cell_measurement_theta_min 2.4
_cell_volume 2635.8(5)
_computing_cell_refinement 'Bruker SMART'
_computing_data_collection 'Bruker SMART'
_computing_data_reduction 'Bruker SAINT'
_computing_molecular_graphics 'Bruker SHELXTL'
_computing_publication_material 'Bruker SHELXTL'
_computing_structure_refinement 'SHELXL-97 (Sheldrick, 1997)'
_computing_structure_solution 'SHELXS-97 (Sheldrick, 1990)'
_diffrn_ambient_temperature 296(2)
_diffrn_measured_fraction_theta_full 0.996
_diffrn_measured_fraction_theta_max 0.996
_diffrn_measurement_device_type 'CCD area detector'
_diffrn_measurement_method 'phi and omega scans'
_diffrn_radiation_monochromator graphite
_diffrn_radiation_source 'fine-focus sealed tube'
_diffrn_radiation_type MoK\a
_diffrn_radiation_wavelength 0.71073
_diffrn_reflns_av_R_equivalents 0.0576
_diffrn_reflns_av_sigmaI/netI 0.0409
_diffrn_reflns_limit_h_max 13
_diffrn_reflns_limit_h_min -14
_diffrn_reflns_limit_k_max 16
_diffrn_reflns_limit_k_min -16
_diffrn_reflns_limit_l_max 23
_diffrn_reflns_limit_l_min -23
_diffrn_reflns_number 23089
_diffrn_reflns_theta_full 27.66
_diffrn_reflns_theta_max 27.66
_diffrn_reflns_theta_min 1.94
_exptl_absorpt_coefficient_mu 0.070
_exptl_absorpt_correction_T_max 0.9809
_exptl_absorpt_correction_T_min 0.9774
_exptl_absorpt_correction_type multi-scan
_exptl_absorpt_process_details sadabs
_exptl_crystal_colour block
_exptl_crystal_density_diffrn 1.168
_exptl_crystal_density_method 'not measured'
_exptl_crystal_description colorless
_exptl_crystal_F_000 972
_exptl_crystal_size_max 0.35
_exptl_crystal_size_mid 0.32
_exptl_crystal_size_min 0.30
_refine_diff_density_max 0.530
_refine_diff_density_min -0.197
_refine_diff_density_rms 0.039
_refine_ls_extinction_method none
_refine_ls_goodness_of_fit_ref 1.026
_refine_ls_hydrogen_treatment constr
_refine_ls_matrix_type full
_refine_ls_number_parameters 319
_refine_ls_number_reflns 6130
_refine_ls_number_restraints 0
_refine_ls_restrained_S_all 1.026
_refine_ls_R_factor_all 0.0720
_refine_ls_R_factor_gt 0.0508
_refine_ls_shift/su_max 0.102
_refine_ls_shift/su_mean 0.003
_refine_ls_structure_factor_coef Fsqd
_refine_ls_weighting_details 'calc w=1/[\s^2^(Fo^2^)+(0.0989P)^2^+0.0000P] where P=(Fo^2^+2Fc^2^)/3'
_refine_ls_weighting_scheme calc
_refine_ls_wR_factor_gt 0.1543
_refine_ls_wR_factor_ref 0.1656
_reflns_number_gt 3982
_reflns_number_total 6130
_reflns_threshold_expression >2sigma(I)
_cod_data_source_file jo802166t_si_001.cif
_cod_data_source_block 4b
_cod_database_code 4029488

loop_
_symmetry_equiv_pos_as_xyz
'x, y, z'
'-x+1/2, y+1/2, -z+1/2'
'-x, -y, -z'
'x-1/2, -y-1/2, z-1/2'

loop_
_atom_site_label
_atom_site_type_symbol
_atom_site_fract_x
_atom_site_fract_y
_atom_site_fract_z
_atom_site_U_iso_or_equiv
_atom_site_adp_type
_atom_site_occupancy
_atom_site_symmetry_multiplicity
_atom_site_calc_flag
_atom_site_refinement_flags
C9 C 0.03557(12) 0.51764(10) 0.15898(8) 0.0405(3) Uani 1 1 d .
C1 C 0.05435(12) 0.60548(10) 0.11666(8) 0.0396(3) Uani 1 1 d .
C2 C 0.16643(12) 0.61964(10) 0.08100(8) 0.0411(3) Uani 1 1 d .
C26 C -0.13440(12) 0.67181(11) 0.14876(8) 0.0430(3) Uani 1 1 d .
N4 N -0.20493(11) 0.75917(9) 0.13576(7) 0.0499(3) Uani 1 1 d .
C20 C -0.26346(12) 0.58110(11) 0.23186(9) 0.0447(3) Uani 1 1 d .
C27 C -0.03163(12) 0.68346(11) 0.11190(8) 0.0409(3) Uani 1 1 d .
C10 C 0.12527(12) 0.43283(10) 0.16568(8) 0.0411(3) Uani 1 1 d .
C18 C -0.15520(12) 0.58736(11) 0.19208(8) 0.0431(3) Uani 1 1 d .
C17 C -0.08381(13) 0.42594(12) 0.24659(9) 0.0505(4) Uani 1 1 d .
C16 C -0.06734(12) 0.51069(10) 0.19706(8) 0.0432(3) Uani 1 1 d .
C24 C -0.47166(13) 0.57684(12) 0.30346(9) 0.0507(4) Uani 1 1 d .
C28 C -0.04028(13) 0.78369(11) 0.07791(8) 0.0443(3) Uani 1 1 d .
C14 C 0.18226(14) 0.40330(12) 0.23438(9) 0.0501(4) Uani 1 1 d .
H14 H 0.1613 0.4335 0.2780 0.060 Uiso 1 1 calc R
C29 C -0.14789(13) 0.82693(11) 0.09360(9) 0.0469(4) Uani 1 1 d .
N2 N -0.19654(13) 0.91713(10) 0.07257(9) 0.0645(4) Uani 1 1 d .
H2A H -0.2648 0.9335 0.0855 0.077 Uiso 1 1 calc R
H2B H -0.1596 0.9588 0.0461 0.077 Uiso 1 1 calc R
C30 C 0.04189(14) 0.83922(12) 0.04029(9) 0.0509(4) Uani 1 1 d .
C12 C 0.24396(13) 0.30964(11) 0.10710(10) 0.0517(4) Uani 1 1 d .
H12 H 0.2633 0.2778 0.0636 0.062 Uiso 1 1 calc R
C31 C 0.30332(14) 0.28128(12) 0.17596(10) 0.0546(4) Uani 1 1 d .
C11 C 0.15668(13) 0.38422(11) 0.10176(9) 0.0470(4) Uani 1 1 d .
H11 H 0.1186 0.4020 0.0549 0.056 Uiso 1 1 calc R
C7 C 0.27372(14) 0.62820(13) 0.12514(9) 0.0532(4) Uani 1 1 d .
H7 H 0.2758 0.6257 0.1771 0.064 Uiso 1 1 calc R
N1 N -0.10178(13) 0.36296(11) 0.28844(10) 0.0705(5) Uani 1 1 d .
C23 C -0.38486(16) 0.64813(13) 0.32242(10) 0.0597(4) Uani 1 1 d .
H23 H -0.3954 0.6960 0.3596 0.072 Uiso 1 1 calc R
C19 C -0.28182(15) 0.65081(12) 0.28776(9) 0.0573(4) Uani 1 1 d .
H19 H -0.2243 0.6999 0.3021 0.069 Uiso 1 1 calc R
C21 C -0.34992(15) 0.50792(15) 0.21353(11) 0.0686(5) Uani 1 1 d .
H21 H -0.3392 0.4592 0.1770 0.082 Uiso 1 1 calc R
C5 C 0.37921(16) 0.64368(15) 0.01638(12) 0.0687(5) Uani 1 1 d .
C25 C -0.58495(15) 0.57602(16) 0.34048(11) 0.0690(5) Uani 1 1 d .
H25A H -0.6072 0.5064 0.3495 0.103 Uiso 1 1 calc R
H25B H -0.6468 0.6088 0.3082 0.103 Uiso 1 1 calc R
H25C H -0.5727 0.6123 0.3873 0.103 Uiso 1 1 calc R
C6 C 0.37828(15) 0.64051(15) 0.09301(12) 0.0686(5) Uani 1 1 d .
H6 H 0.4493 0.6468 0.1239 0.082 Uiso 1 1 calc R
C13 C 0.27024(15) 0.32925(13) 0.23917(10) 0.0574(4) Uani 1 1 d .
H13 H 0.3080 0.3113 0.2861 0.069 Uiso 1 1 calc R
N3 N 0.10448(15) 0.89074(12) 0.01060(9) 0.0730(5) Uani 1 1 d .
C3 C 0.16706(15) 0.62612(14) 0.00416(9) 0.0586(4) Uani 1 1 d .
H3 H 0.0958 0.6228 -0.0268 0.070 Uiso 1 1 calc R
C22 C -0.45237(14) 0.50618(15) 0.24881(11) 0.0677(5) Uani 1 1 d .
H22 H -0.5094 0.4563 0.2354 0.081 Uiso 1 1 calc R
C4 C 0.27136(17) 0.63745(16) -0.02725(11) 0.0707(5) Uani 1 1 d .
H4 H 0.2692 0.6410 -0.0792 0.085 Uiso 1 1 calc R
C15 C 0.39855(18) 0.20047(16) 0.18172(13) 0.0826(7) Uani 1 1 d .
H15A H 0.4749 0.2328 0.1898 0.124 Uiso 1 1 calc R
H15B H 0.3930 0.1615 0.1360 0.124 Uiso 1 1 calc R
H15C H 0.3885 0.1556 0.2230 0.124 Uiso 1 1 calc R
C8 C 0.4954(2) 0.6536(2) -0.01765(17) 0.1094(9) Uani 1 1 d .
H8A H 0.5587 0.6261 0.0166 0.164 Uiso 1 1 calc R
H8B H 0.5108 0.7246 -0.0269 0.164 Uiso 1 1 calc R
H8C H 0.4903 0.6162 -0.0641 0.164 Uiso 1 1 calc R

loop_
_atom_site_aniso_label
_atom_site_aniso_U_11
_atom_site_aniso_U_22
_atom_site_aniso_U_33
_atom_site_aniso_U_23
_atom_site_aniso_U_13
_atom_site_aniso_U_12
C9 0.0348(7) 0.0434(7) 0.0451(8) -0.0046(6) 0.0116(6) -0.0003(6)
C1 0.0328(7) 0.0476(7) 0.0398(7) -0.0025(6) 0.0104(6) 0.0014(6)
C2 0.0366(7) 0.0425(7) 0.0465(8) 0.0016(6) 0.0143(6) 0.0041(6)
C26 0.0358(7) 0.0459(8) 0.0488(8) -0.0043(6) 0.0116(6) 0.0031(6)
N4 0.0428(7) 0.0482(7) 0.0608(8) -0.0017(6) 0.0151(6) 0.0069(5)
C20 0.0351(7) 0.0472(8) 0.0544(9) -0.0027(7) 0.0163(6) -0.0011(6)
C27 0.0365(7) 0.0472(8) 0.0402(7) -0.0033(6) 0.0100(6) 0.0010(6)
C10 0.0331(7) 0.0403(7) 0.0518(8) 0.0013(6) 0.0128(6) -0.0031(5)
C18 0.0355(7) 0.0466(8) 0.0497(8) -0.0074(6) 0.0153(6) -0.0029(6)
C17 0.0395(8) 0.0484(8) 0.0670(10) -0.0016(7) 0.0208(7) -0.0038(6)
C16 0.0366(7) 0.0432(7) 0.0522(9) -0.0034(6) 0.0146(6) -0.0049(6)
C24 0.0394(8) 0.0600(9) 0.0549(9) 0.0074(7) 0.0153(7) 0.0077(7)
C28 0.0410(8) 0.0485(8) 0.0450(8) 0.0015(6) 0.0116(6) 0.0048(6)
C14 0.0489(9) 0.0517(8) 0.0511(9) 0.0035(7) 0.0126(7) -0.0028(7)
C29 0.0432(8) 0.0488(8) 0.0495(8) -0.0010(7) 0.0091(7) 0.0044(6)
N2 0.0536(8) 0.0593(8) 0.0834(11) 0.0140(7) 0.0197(8) 0.0179(7)
C30 0.0520(9) 0.0542(9) 0.0485(9) 0.0055(7) 0.0150(7) 0.0089(7)
C12 0.0448(8) 0.0473(8) 0.0663(11) -0.0005(7) 0.0208(8) 0.0043(7)
C31 0.0427(8) 0.0485(9) 0.0749(11) 0.0166(8) 0.0164(8) 0.0045(7)
C11 0.0363(7) 0.0522(8) 0.0532(9) -0.0019(7) 0.0085(6) 0.0036(6)
C7 0.0431(9) 0.0679(10) 0.0494(9) 0.0063(7) 0.0090(7) -0.0046(7)
N1 0.0616(9) 0.0617(9) 0.0940(12) 0.0161(8) 0.0336(9) -0.0072(7)
C23 0.0659(11) 0.0558(9) 0.0636(10) -0.0103(8) 0.0342(9) -0.0039(8)
C19 0.0569(10) 0.0523(9) 0.0678(11) -0.0140(8) 0.0296(9) -0.0151(7)
C21 0.0468(10) 0.0836(12) 0.0796(13) -0.0358(10) 0.0256(9) -0.0161(8)
C5 0.0513(11) 0.0738(12) 0.0876(14) 0.0113(10) 0.0370(10) 0.0037(8)
C25 0.0464(10) 0.0906(13) 0.0744(12) 0.0057(10) 0.0267(9) 0.0070(9)
C6 0.0371(9) 0.0861(13) 0.0832(13) 0.0136(10) 0.0093(9) -0.0054(8)
C13 0.0530(10) 0.0595(9) 0.0598(10) 0.0155(8) 0.0063(8) 0.0024(8)
N3 0.0781(11) 0.0681(9) 0.0788(11) 0.0142(8) 0.0356(9) 0.0008(8)
C3 0.0457(9) 0.0844(12) 0.0472(9) -0.0027(8) 0.0125(7) 0.0034(8)
C22 0.0380(9) 0.0878(13) 0.0802(13) -0.0240(10) 0.0196(8) -0.0182(8)
C4 0.0689(13) 0.0927(14) 0.0561(11) 0.0027(9) 0.0321(10) 0.0078(10)
C15 0.0711(13) 0.0776(13) 0.1037(16) 0.0321(12) 0.0306(12) 0.0330(10)
C8 0.0696(14) 0.134(2) 0.137(2) 0.0198(17) 0.0648(15) 0.0010(14)

loop_
_atom_type_symbol
_atom_type_description
_atom_type_scat_dispersion_real
_atom_type_scat_dispersion_imag
_atom_type_scat_source
C C 0.0033 0.0016 'International Tables Vol C Tables 4.2.6.8 and 6.1.1.4'
H H 0.0000 0.0000 'International Tables Vol C Tables 4.2.6.8 and 6.1.1.4'
N N 0.0061 0.0033 'International Tables Vol C Tables 4.2.6.8 and 6.1.1.4'
O O 0.0106 0.0060 'International Tables Vol C Tables 4.2.6.8 and 6.1.1.4'

loop_
_geom_angle_atom_site_label_1
_geom_angle_atom_site_label_2
_geom_angle_atom_site_label_3
_geom_angle
C1 C9 C16 119.65(12)
C1 C9 C10 120.16(11)
C16 C9 C10 120.16(12)
C9 C1 C27 118.48(12)
C9 C1 C2 121.26(12)
C27 C1 C2 120.16(12)
C3 C2 C7 117.67(13)
C3 C2 C1 122.16(14)
C7 C2 C1 120.16(13)
C18 C26 N4 127.75(12)
C18 C26 C27 123.40(13)
N4 C26 C27 108.82(12)
C29 N4 C26 108.66(11)
C21 C20 C19 117.68(13)
C21 C20 C18 121.73(13)
C19 C20 C18 120.57(13)
C1 C27 C26 119.90(13)
C1 C27 C28 134.11(13)
C26 C27 C28 105.94(12)
C14 C10 C11 118.07(14)
C14 C10 C9 121.59(13)
C11 C10 C9 120.29(13)
C26 C18 C16 115.89(12)
C26 C18 C20 120.93(13)
C16 C18 C20 123.16(13)
N1 C17 C16 175.29(16)
C18 C16 C9 122.63(13)
C18 C16 C17 116.31(12)
C9 C16 C17 120.98(13)
C23 C24 C22 117.54(14)
C23 C24 C25 121.32(15)
C22 C24 C25 121.14(16)
C29 C28 C30 121.81(13)
C29 C28 C27 107.44(13)
C30 C28 C27 130.56(13)
C10 C14 C13 120.85(15)
N2 C29 N4 121.12(13)
N2 C29 C28 129.77(15)
N4 C29 C28 109.10(13)
N3 C30 C28 175.11(17)
C11 C12 C31 121.41(15)
C13 C31 C12 117.33(14)
C13 C31 C15 121.26(17)
C12 C31 C15 121.41(17)
C12 C11 C10 120.70(15)
C2 C7 C6 120.87(15)
C24 C23 C19 121.75(15)
C20 C19 C23 120.71(15)
C20 C21 C22 120.88(15)
C6 C5 C4 117.34(15)
C6 C5 C8 120.5(2)
C4 C5 C8 122.2(2)
C5 C6 C7 121.39(17)
C31 C13 C14 121.62(16)
C4 C3 C2 121.03(17)
C24 C22 C21 121.42(16)
C3 C4 C5 121.64(17)

loop_
_geom_bond_atom_site_label_1
_geom_bond_atom_site_label_2
_geom_bond_distance
C9 C1 1.4027(19)
C9 C16 1.4201(18)
C9 C10 1.4986(19)
C1 C27 1.4051(18)
C1 C2 1.4976(18)
C2 C3 1.381(2)
C2 C7 1.381(2)
C26 C18 1.382(2)
C26 N4 1.3965(18)
C26 C27 1.4115(18)
N4 C29 1.3708(19)
C20 C21 1.382(2)
C20 C19 1.385(2)
C20 C18 1.4902(19)
C27 C28 1.440(2)
C10 C14 1.381(2)
C10 C11 1.390(2)
C18 C16 1.4076(19)
C17 N1 1.145(2)
C17 C16 1.442(2)
C24 C23 1.369(2)
C24 C22 1.380(2)
C24 C25 1.511(2)
C28 C29 1.402(2)
C28 C30 1.410(2)
C14 C13 1.385(2)
C29 N2 1.3351(19)
C30 N3 1.150(2)
C12 C11 1.384(2)
C12 C31 1.389(2)
C31 C13 1.382(2)
C31 C15 1.505(2)
C7 C6 1.385(2)
C23 C19 1.385(2)
C21 C22 1.384(2)
C5 C6 1.376(3)
C5 C4 1.380(3)
C5 C8 1.519(2)
C3 C4 1.375(2)
